data_2204041
loop_
_publ_author_name
'Yong-Shu Li'
'Xian-rui Liang'
'Wen Feng'
'Wei-Ke Su'

_publ_section_title
;
S-Phenyl 3-methanesulfonyl-2-oxoimidazolidine-1-carbothioate
;
_journal_issue 8
_journal_name_full 'Acta Crystallographica, Section E'
_journal_page_first o1378
_journal_page_last o1379
_journal_paper_doi 10.1107/S1600536804017337
_journal_volume 60
_journal_year 2004
_chemical_formula_iupac 'C11 H12 N2 O4 S2'
_chemical_formula_moiety 'C11 H12 N2 O4 S2'
_chemical_formula_sum 'C11 H12 N2 O4 S2'
_chemical_formula_weight 300.35
_chemical_name_systematic
;
S-Phenyl 3-methanesulfonyl-2-oxoimidazolidine-1-carbothioate
;
_space_group_IT_number 14
_symmetry_cell_setting monoclinic
_symmetry_space_group_name_Hall '-P 2yn'
_symmetry_space_group_name_H-M 'P 1 21/n 1'
_atom_sites_solution_hydrogens geom
_atom_sites_solution_primary direct
_atom_sites_solution_secondary difmap
_audit_creation_method SHELXL-97
_cell_angle_alpha 90.00
_cell_angle_beta 93.9670(10)
_cell_angle_gamma 90.00
_cell_formula_units_Z 4
_cell_length_a 6.2189(2)
_cell_length_b 16.0064(6)
_cell_length_c 12.9780(4)
_cell_measurement_reflns_used 3802
_cell_measurement_temperature 298(2)
_cell_measurement_theta_max 25.19
_cell_measurement_theta_min 2.54
_cell_volume 1288.76(8)
_computing_cell_refinement 'SAINT (Bruker, 2002)'
_computing_data_collection 'SMART (Bruker, 2002)'
_computing_data_reduction SAINT
_computing_molecular_graphics 'XP (Bruker, 2002)'
_computing_publication_material SHELXL97
_computing_structure_refinement 'SHELXL97 (Sheldrick, 1997)'
_computing_structure_solution 'SHELXS97 (Sheldrick, 1997)'
_diffrn_ambient_temperature 298(2)
_diffrn_measured_fraction_theta_full 0.997
_diffrn_measured_fraction_theta_max 0.997
_diffrn_measurement_device_type 'Bruker APEX area-detector'
_diffrn_measurement_method '\f and \w'
_diffrn_radiation_monochromator graphite
_diffrn_radiation_source 'fine-focus sealed tube'
_diffrn_radiation_type MoK\a
_diffrn_radiation_wavelength 0.71073
_diffrn_reflns_av_R_equivalents 0.0170
_diffrn_reflns_av_sigmaI/netI 0.0184
_diffrn_reflns_limit_h_max 7
_diffrn_reflns_limit_h_min -7
_diffrn_reflns_limit_k_max 11
_diffrn_reflns_limit_k_min -19
_diffrn_reflns_limit_l_max 15
_diffrn_reflns_limit_l_min -15
_diffrn_reflns_number 6730
_diffrn_reflns_theta_full 25.19
_diffrn_reflns_theta_max 25.19
_diffrn_reflns_theta_min 2.02
_diffrn_standards_decay_% 0
_diffrn_standards_number 0
_exptl_absorpt_coefficient_mu 0.424
_exptl_absorpt_correction_T_max 0.8977
_exptl_absorpt_correction_T_min 0.8520
_exptl_absorpt_correction_type multi-scan
_exptl_absorpt_process_details '(SADABS; Bruker, 2002)'
_exptl_crystal_colour Colorless
_exptl_crystal_density_diffrn 1.548
_exptl_crystal_density_method 'not measured'
_exptl_crystal_description Block
_exptl_crystal_F_000 624
_exptl_crystal_size_max 0.39
_exptl_crystal_size_mid 0.36
_exptl_crystal_size_min 0.26
_refine_diff_density_max 0.247
_refine_diff_density_min -0.199
_refine_ls_extinction_method none
_refine_ls_goodness_of_fit_ref 1.066
_refine_ls_hydrogen_treatment constr
_refine_ls_matrix_type full
_refine_ls_number_parameters 173
_refine_ls_number_reflns 2331
_refine_ls_number_restraints 0
_refine_ls_restrained_S_all 1.066
_refine_ls_R_factor_all 0.0374
_refine_ls_R_factor_gt 0.0336
_refine_ls_shift/su_max 0.000
_refine_ls_shift/su_mean 0.000
_refine_ls_structure_factor_coef Fsqd
_refine_ls_weighting_details 'calc w = 1/[\s^2^(Fo^2^)+(0.0476P)^2^+0.4005P] where P = (Fo^2^+2Fc^2^)/3'
_refine_ls_weighting_scheme calc
_refine_ls_wR_factor_gt 0.0888
_refine_ls_wR_factor_ref 0.0917
_reflns_number_gt 2080
_reflns_number_total 2331
_reflns_threshold_expression I>2\s(I)
_cod_data_source_file hg6068.cif
_cod_depositor_comments
;
The following automatic conversions were performed:
'_symmetry_cell_setting' value 'Monoclinic' changed to 'monoclinic'
according to '/home/saulius/struct/CIF-dictionaries/cif_core.dic'
dictionary named 'cif_core.dic' version 2.4.1 from
2010-06-29.

'_exptl_absorpt_correction_type' value 'Multi-scan' changed
to 'multi-scan' according to
'/home/saulius/struct/CIF-dictionaries/cif_core.dic' dictionary named
'cif_core.dic' version 2.4.1 from 2010-06-29.

Automatic conversion script
Id: cif_fix_enum 1527 2010-12-29 10:47:43Z saulius 
;
_cod_original_sg_symbol_H-M 'P 21/n'
_cod_database_code 2204041

loop_
_symmetry_equiv_pos_as_xyz
'x, y, z'
'-x+1/2, y+1/2, -z+1/2'
'-x, -y, -z'
'x-1/2, -y-1/2, z-1/2'

loop_
_atom_site_label
_atom_site_fract_x
_atom_site_fract_y
_atom_site_fract_z
_atom_site_U_iso_or_equiv
_atom_site_adp_type
_atom_site_calc_flag
_atom_site_refinement_flags
_atom_site_occupancy
_atom_site_type_symbol
S1 1.03806(8) 0.39738(3) 0.84031(3) 0.04782(17) Uani d . 1 S
S2 0.79131(8) 0.32568(3) 0.42161(3) 0.04714(17) Uani d . 1 S
O1 1.2303(3) 0.41040(12) 0.90338(12) 0.0769(5) Uani d . 1 O
O2 0.9163(3) 0.32347(9) 0.85143(11) 0.0685(5) Uani d . 1 O
O3 0.7921(2) 0.36130(10) 0.63374(10) 0.0530(4) Uani d . 1 O
O4 1.1339(2) 0.41564(9) 0.37978(10) 0.0539(4) Uani d . 1 O
N1 1.1132(2) 0.40096(10) 0.71998(11) 0.0453(4) Uani d . 1 N
N2 1.0944(2) 0.39787(9) 0.54898(11) 0.0389(3) Uani d . 1 N
C1 0.8695(4) 0.48427(14) 0.84887(16) 0.0627(6) Uani d . 1 C
H1A 0.7559 0.4817 0.7950 0.094 Uiso calc R 1 H
H1B 0.9516 0.5344 0.8415 0.094 Uiso calc R 1 H
H1C 0.8085 0.4844 0.9148 0.094 Uiso calc R 1 H
C2 0.9765(3) 0.38321(11) 0.63424(13) 0.0392(4) Uani d . 1 C
C3 1.3261(3) 0.42999(13) 0.69447(16) 0.0503(5) Uani d . 1 C
H3A 1.4380 0.3917 0.7205 0.060 Uiso calc R 1 H
H3B 1.3565 0.4852 0.7228 0.060 Uiso calc R 1 H
C4 1.3095(3) 0.43184(13) 0.57693(15) 0.0471(4) Uani d . 1 C
H4A 1.3225 0.4885 0.5515 0.057 Uiso calc R 1 H
H4B 1.4204 0.3975 0.5493 0.057 Uiso calc R 1 H
C5 1.0281(3) 0.38682(11) 0.44573(13) 0.0391(4) Uani d . 1 C
C6 0.7708(3) 0.32424(11) 0.28439(13) 0.0402(4) Uani d . 1 C
C7 0.9335(3) 0.29412(12) 0.22652(15) 0.0481(5) Uani d . 1 C
H7 1.0636 0.2761 0.2587 0.058 Uiso calc R 1 H
C8 0.8987(4) 0.29128(13) 0.11959(16) 0.0562(5) Uani d . 1 C
H8 1.0080 0.2728 0.0797 0.067 Uiso calc R 1 H
C9 0.7041(4) 0.31550(13) 0.07228(15) 0.0558(5) Uani d . 1 C
H9 0.6822 0.3130 0.0007 0.067 Uiso calc R 1 H
C10 0.5421(4) 0.34328(13) 0.13007(15) 0.0537(5) Uani d . 1 C
H10 0.4101 0.3588 0.0977 0.064 Uiso calc R 1 H
C11 0.5744(3) 0.34829(12) 0.23642(15) 0.0461(4) Uani d . 1 C
H11 0.4650 0.3677 0.2755 0.055 Uiso calc R 1 H

loop_
_atom_site_aniso_label
_atom_site_aniso_U_11
_atom_site_aniso_U_22
_atom_site_aniso_U_33
_atom_site_aniso_U_12
_atom_site_aniso_U_13
_atom_site_aniso_U_23
S1 0.0550(3) 0.0567(3) 0.0314(3) 0.0065(2) 0.0002(2) -0.00032(19)
S2 0.0466(3) 0.0618(3) 0.0332(3) -0.0108(2) 0.00357(19) 0.0022(2)
O1 0.0674(10) 0.1175(14) 0.0430(8) 0.0133(10) -0.0172(7) -0.0026(8)
O2 0.1010(13) 0.0581(9) 0.0492(9) -0.0076(8) 0.0256(8) 0.0030(7)
O3 0.0347(7) 0.0854(10) 0.0395(7) -0.0104(7) 0.0064(5) -0.0010(7)
O4 0.0590(8) 0.0638(9) 0.0405(7) -0.0128(7) 0.0151(6) 0.0033(6)
N1 0.0366(8) 0.0655(10) 0.0337(8) -0.0023(7) 0.0006(6) -0.0010(7)
N2 0.0331(7) 0.0482(9) 0.0359(8) -0.0038(6) 0.0052(6) 0.0011(6)
C1 0.0737(15) 0.0635(14) 0.0510(12) 0.0151(11) 0.0045(10) -0.0094(10)
C2 0.0360(9) 0.0464(10) 0.0355(9) 0.0015(7) 0.0046(7) 0.0005(7)
C3 0.0398(10) 0.0583(12) 0.0527(11) -0.0097(8) 0.0014(8) -0.0065(9)
C4 0.0335(9) 0.0548(11) 0.0533(11) -0.0048(8) 0.0051(8) 0.0016(9)
C5 0.0404(9) 0.0405(9) 0.0370(9) 0.0035(7) 0.0072(7) 0.0021(7)
C6 0.0465(10) 0.0404(9) 0.0340(9) -0.0024(7) 0.0048(7) 0.0000(7)
C7 0.0465(10) 0.0486(11) 0.0495(11) 0.0021(8) 0.0064(8) -0.0066(8)
C8 0.0625(13) 0.0580(13) 0.0505(12) -0.0094(10) 0.0206(10) -0.0159(10)
C9 0.0704(14) 0.0610(13) 0.0361(10) -0.0154(10) 0.0047(10) -0.0036(9)
C10 0.0572(12) 0.0602(12) 0.0424(11) -0.0016(10) -0.0057(9) 0.0026(9)
C11 0.0452(10) 0.0514(11) 0.0419(10) 0.0012(8) 0.0046(8) -0.0026(8)

loop_
_atom_type_symbol
_atom_type_description
_atom_type_scat_dispersion_real
_atom_type_scat_dispersion_imag
_atom_type_scat_source
C C 0.0033 0.0016 'International Tables Vol C Tables 4.2.6.8 and 6.1.1.4'
H H 0.0000 0.0000 'International Tables Vol C Tables 4.2.6.8 and 6.1.1.4'
N N 0.0061 0.0033 'International Tables Vol C Tables 4.2.6.8 and 6.1.1.4'
O O 0.0106 0.0060 'International Tables Vol C Tables 4.2.6.8 and 6.1.1.4'
S S 0.1246 0.1234 'International Tables Vol C Tables 4.2.6.8 and 6.1.1.4'

loop_
_geom_angle_atom_site_label_1
_geom_angle_atom_site_label_2
_geom_angle_atom_site_label_3
_geom_angle
_geom_angle_publ_flag
O1 S1 O2 119.95(11) yes
O1 S1 N1 104.88(9) yes
O2 S1 N1 108.15(8) yes
O1 S1 C1 109.37(11) yes
O2 S1 C1 109.30(12) yes
N1 S1 C1 103.95(9) yes
C6 S2 C5 100.64(8) yes
C2 N1 C3 113.52(15) yes
C2 N1 S1 123.50(13) yes
C3 N1 S1 122.80(12) yes
C5 N2 C2 127.64(15) yes
C5 N2 C4 119.46(15) yes
C2 N2 C4 112.86(14) yes
S1 C1 H1A 109.5 ?
S1 C1 H1B 109.5 ?
H1A C1 H1B 109.5 ?
S1 C1 H1C 109.5 ?
H1A C1 H1C 109.5 ?
H1B C1 H1C 109.5 ?
O3 C2 N1 126.83(17) yes
O3 C2 N2 127.05(17) yes
N1 C2 N2 106.10(15) yes
N1 C3 C4 103.49(14) yes
N1 C3 H3A 111.1 ?
C4 C3 H3A 111.1 ?
N1 C3 H3B 111.1 ?
C4 C3 H3B 111.1 ?
H3A C3 H3B 109.0 ?
N2 C4 C3 103.78(14) yes
N2 C4 H4A 111.0 ?
C3 C4 H4A 111.0 ?
N2 C4 H4B 111.0 ?
C3 C4 H4B 111.0 ?
H4A C4 H4B 109.0 ?
O4 C5 N2 119.79(17) yes
O4 C5 S2 124.83(14) yes
N2 C5 S2 115.33(12) yes
C11 C6 C7 120.40(17) ?
C11 C6 S2 116.50(14) ?
C7 C6 S2 122.87(15) ?
C6 C7 C8 118.86(18) ?
C6 C7 H7 120.6 ?
C8 C7 H7 120.6 ?
C9 C8 C7 120.53(19) ?
C9 C8 H8 119.7 ?
C7 C8 H8 119.7 ?
C10 C9 C8 120.32(18) ?
C10 C9 H9 119.8 ?
C8 C9 H9 119.8 ?
C9 C10 C11 120.21(19) ?
C9 C10 H10 119.9 ?
C11 C10 H10 119.9 ?
C10 C11 C6 119.64(18) ?
C10 C11 H11 120.2 ?
C6 C11 H11 120.2 ?

loop_
_geom_bond_atom_site_label_1
_geom_bond_atom_site_label_2
_geom_bond_distance
_geom_bond_publ_flag
S1 O1 1.4166(16) yes
S1 O2 1.4172(16) yes
S1 N1 1.6618(15) yes
S1 C1 1.750(2) yes
S2 C6 1.7767(18) yes
S2 C5 1.7777(18) yes
O3 C2 1.199(2) yes
O4 C5 1.207(2) yes
N1 C2 1.382(2) yes
N1 C3 1.463(2) yes
N2 C5 1.386(2) yes
N2 C2 1.389(2) yes
N2 C4 1.466(2) yes
C1 H1A 0.9600 ?
C1 H1B 0.9600 ?
C1 H1C 0.9600 ?
C3 C4 1.522(3) yes
C3 H3A 0.9700 ?
C3 H3B 0.9700 ?
C4 H4A 0.9700 ?
C4 H4B 0.9700 ?
C6 C11 1.387(3) ?
C6 C7 1.387(3) ?
C7 C8 1.390(3) ?
C7 H7 0.9300 ?
C8 C9 1.374(3) ?
C8 H8 0.9300 ?
C9 C10 1.371(3) ?
C9 H9 0.9300 ?
C10 C11 1.383(3) ?
C10 H10 0.9300 ?
C11 H11 0.9300 ?

loop_
_geom_hbond_atom_site_label_D
_geom_hbond_atom_site_label_H
_geom_hbond_atom_site_label_A
_geom_hbond_site_symmetry_A
_geom_hbond_distance_DH
_geom_hbond_distance_HA
_geom_hbond_distance_DA
_geom_hbond_angle_DHA
_geom_hbond_publ_flag
C3 H3A O3 1_655 0.97 2.59 3.247(2) 125 yes
C4 H4B O3 1_655 0.97 2.56 3.244(2) 128 yes
C9 H9 O2 1_554 0.93 2.51 3.240(2) 136 yes

loop_
_cod_related_entry_id
_cod_related_entry_database
_cod_related_entry_code
1 ChemSpider 21130597
